data_2102576
loop_
_publ_author_name
'Ferretti, Valeria'
'Gilli, Paola'
'Borea, Pier Andrea'

_publ_section_title
;
 Structural features controlling the binding of \b-carbolines to the
 benzodiazepine receptor
;
_journal_issue 4
_journal_name_full 'Acta Crystallographica Section B'
_journal_page_first 481
_journal_page_last 489
_journal_paper_doi 10.1107/S0108768104013564
_journal_volume 60
_journal_year 2004
_chemical_formula_moiety 'C23 H22 N2 O4'
_chemical_formula_sum 'C23 H22 N2 O4'
_chemical_formula_weight 390.43
_chemical_name_common ZK91296
_chemical_name_systematic
;
 3-carboxyethoxy-5-benzyloxy-4-methoxymethyl-beta-carboline
;
_space_group_IT_number 19
_symmetry_cell_setting orthorhombic
_symmetry_space_group_name_Hall 'P 2ac 2ab'
_symmetry_space_group_name_H-M 'P 21 21 21'
_atom_sites_solution_hydrogens difmap
_atom_sites_solution_primary direct
_atom_sites_solution_secondary difmap
_audit_creation_method SHELXL-97
_cell_angle_alpha 90.00
_cell_angle_beta 90.00
_cell_angle_gamma 90.00
_cell_formula_units_Z 4
_cell_length_a 9.9033(5)
_cell_length_b 11.5758(4)
_cell_length_c 17.1805(9)
_cell_measurement_reflns_used 5595
_cell_measurement_temperature 293
_cell_measurement_theta_max 30.0
_cell_measurement_theta_min 3.14
_cell_volume 1969.55(16)
_computing_cell_refinement 'DENZO-SMN (Otwinowski & Minor, 1997)'
_computing_data_collection 'Kappa CCD server software (Nonius, 1997)'
_computing_data_reduction 'DENZO-SMN (Otwinowski & Minor, 1997)'
_computing_molecular_graphics 'ORTEP (Burnett & Johnson, 1996)'
_computing_publication_material
;SHELXL-97 (Sheldrick, 1997); PARST (Nardelli, 1983, 1995); PLATON (Spek,
 1998)
;
_computing_structure_refinement 'SHELXL-97 (Sheldrick, 1997)'
_computing_structure_solution 'SIR97 (Altomare et al., 1999)'
_diffrn_ambient_temperature 293
_diffrn_measured_fraction_theta_full 0.991
_diffrn_measured_fraction_theta_max 0.991
_diffrn_measurement_device_type 'Nonius Kappa CCD'
_diffrn_measurement_method '\f scans and \w scans'
_diffrn_radiation_monochromator graphite
_diffrn_radiation_source 'fine-focus sealed tube'
_diffrn_radiation_type MoK\a
_diffrn_radiation_wavelength 0.71070
_diffrn_reflns_av_R_equivalents 0.0327
_diffrn_reflns_av_sigmaI/netI 0.0497
_diffrn_reflns_limit_h_max 13
_diffrn_reflns_limit_h_min -13
_diffrn_reflns_limit_k_max 16
_diffrn_reflns_limit_k_min -16
_diffrn_reflns_limit_l_max 23
_diffrn_reflns_limit_l_min -23
_diffrn_reflns_number 5595
_diffrn_reflns_theta_full 30.00
_diffrn_reflns_theta_max 30.00
_diffrn_reflns_theta_min 3.14
_exptl_absorpt_coefficient_mu 0.091
_exptl_absorpt_correction_type none
_exptl_crystal_colour colourless
_exptl_crystal_density_diffrn 1.317
_exptl_crystal_density_method 'not measured'
_exptl_crystal_description plate
_exptl_crystal_F_000 824
_exptl_crystal_size_max 0.45
_exptl_crystal_size_mid 0.30
_exptl_crystal_size_min 0.09
_refine_diff_density_max 0.176
_refine_diff_density_min -0.176
_refine_ls_abs_structure_details 'Flack H D (1983), Acta Cryst. A39, 876-881'
_refine_ls_abs_structure_Flack -1.7(15)
_refine_ls_extinction_method none
_refine_ls_goodness_of_fit_ref 1.040
_refine_ls_hydrogen_treatment refall
_refine_ls_matrix_type full
_refine_ls_number_parameters 350
_refine_ls_number_reflns 3201
_refine_ls_number_restraints 0
_refine_ls_restrained_S_all 1.040
_refine_ls_R_factor_all 0.0785
_refine_ls_R_factor_gt 0.0482
_refine_ls_shift/su_max 0.073
_refine_ls_shift/su_mean 0.005
_refine_ls_structure_factor_coef Fsqd
_refine_ls_weighting_details 'calc w=1/[\s^2^(Fo^2^)+(0.0406P)^2^+0.4347P] where P=(Fo^2^+2Fc^2^)/3'
_refine_ls_weighting_scheme calc
_refine_ls_wR_factor_gt 0.0974
_refine_ls_wR_factor_ref 0.1105
_reflns_number_gt 2330
_reflns_number_total 3201
_reflns_threshold_expression I>2sigma(I)
_cod_data_source_file na5019.cif
_cod_data_source_block ZK91296
_cod_depositor_comments
;
The following automatic conversions were performed:
'_symmetry_cell_setting' value 'Orthorhombic' changed to 'orthorhombic'
according to '/home/saulius/struct/CIF-dictionaries/cif_core.dic'
dictionary named 'cif_core.dic' version 2.4.1 from 2010-06-29.

Automatic conversion script
Id: cif_fix_enum 1527 2010-12-29 10:47:43Z saulius 

The following automatic conversions were performed:

'_symmetry_cell_setting' value 'Orthorhombic' changed to
'orthorhombic' according to
/home/saulius/struct/CIF-dictionaries/cif_core.dic dictionary named
'cif_core.dic' version 2.4.1 from 2010-06-29.

Automatic conversion script
Id: cif_fix_values 1715 2011-07-08 13:25:40Z adriana 
;
_cod_original_cell_volume 1969.58(16)
_cod_database_code 2102576

loop_
_symmetry_equiv_pos_as_xyz
'x, y, z'
'-x+1/2, -y, z+1/2'
'x+1/2, -y+1/2, -z'
'-x, y+1/2, -z+1/2'

loop_
_atom_site_label
_atom_site_fract_x
_atom_site_fract_y
_atom_site_fract_z
_atom_site_U_iso_or_equiv
_atom_site_adp_type
_atom_site_calc_flag
_atom_site_occupancy
_atom_site_type_symbol
O1 0.47842(16) 0.75732(14) 0.35101(11) 0.0408(4) Uani d 1 O
O2 0.70324(19) 0.49689(16) 0.47152(10) 0.0483(5) Uani d 1 O
O3 0.8647(2) 0.26958(17) 0.37739(13) 0.0602(6) Uani d 1 O
O4 0.64550(19) 0.31526(16) 0.36932(12) 0.0503(5) Uani d 1 O
N1 0.9046(2) 0.44967(19) 0.27257(13) 0.0428(5) Uani d 1 N
N2 0.8746(2) 0.7498(2) 0.20710(13) 0.0450(5) Uani d 1 N
C1 0.7994(2) 0.4525(2) 0.32280(14) 0.0364(5) Uani d 1 C
C2 0.7210(2) 0.54982(19) 0.33888(13) 0.0340(5) Uani d 1 C
C3 0.7449(2) 0.64796(19) 0.29271(13) 0.0331(5) Uani d 1 C
C4 0.6883(2) 0.76357(19) 0.28454(13) 0.0346(5) Uani d 1 C
C5 0.5691(2) 0.8198(2) 0.30828(15) 0.0376(5) Uani d 1 C
C6 0.5469(3) 0.9340(2) 0.28550(16) 0.0443(6) Uani d 1 C
C7 0.6394(3) 0.9903(2) 0.23692(18) 0.0516(7) Uani d 1 C
C8 0.7518(3) 0.9373(2) 0.20880(18) 0.0509(7) Uani d 1 C
C9 0.7746(3) 0.8229(2) 0.23228(14) 0.0413(6) Uani d 1 C
C10 0.8583(3) 0.6442(2) 0.24248(14) 0.0380(5) Uani d 1 C
C11 0.9358(3) 0.5458(2) 0.23444(15) 0.0442(6) Uani d 1 C
C12 0.3528(3) 0.8122(2) 0.36990(18) 0.0449(6) Uani d 1 C
C13 0.2656(2) 0.7270(2) 0.41178(15) 0.0400(5) Uani d 1 C
C14 0.3126(3) 0.6728(3) 0.47812(17) 0.0528(7) Uani d 1 C
C15 0.2316(4) 0.5952(3) 0.5184(2) 0.0672(9) Uani d 1 C
C16 0.1020(3) 0.5743(3) 0.4921(2) 0.0636(9) Uani d 1 C
C17 0.0536(3) 0.6292(3) 0.4271(2) 0.0573(8) Uani d 1 C
C18 0.1353(3) 0.7051(2) 0.38679(18) 0.0472(6) Uani d 1 C
C19 0.6321(3) 0.5536(2) 0.41037(15) 0.0399(5) Uani d 1 C
C20 0.6209(4) 0.4791(3) 0.53777(18) 0.0577(8) Uani d 1 C
C21 0.7761(3) 0.3374(2) 0.36055(15) 0.0413(6) Uani d 1 C
C22 0.6087(3) 0.2114(3) 0.4120(2) 0.0569(8) Uani d 1 C
C23 0.4587(4) 0.2088(3) 0.4161(3) 0.0695(10) Uani d 1 C
H16 0.047(4) 0.517(3) 0.524(2) 0.080(11) Uiso d 1 H
H14 0.408(3) 0.691(3) 0.4987(19) 0.069(9) Uiso d 1 H
H15 0.273(4) 0.555(3) 0.568(2) 0.087(12) Uiso d 1 H
H18 0.106(3) 0.739(3) 0.344(2) 0.064(10) Uiso d 1 H
H6 0.461(3) 0.974(3) 0.3024(18) 0.059(9) Uiso d 1 H
H7 0.620(3) 1.069(3) 0.2209(18) 0.063(9) Uiso d 1 H
H20A 0.538(4) 0.431(3) 0.520(2) 0.073(10) Uiso d 1 H
H2 0.951(3) 0.765(3) 0.1802(19) 0.065(9) Uiso d 1 H
H11 1.020(3) 0.540(3) 0.2030(17) 0.053(8) Uiso d 1 H
H19 0.610(3) 0.639(2) 0.4284(15) 0.038(7) Uiso d 1 H
H19A 0.539(3) 0.513(2) 0.3997(15) 0.044(7) Uiso d 1 H
H20 0.682(4) 0.437(4) 0.582(3) 0.105(14) Uiso d 1 H
H20B 0.586(4) 0.560(4) 0.557(2) 0.080(11) Uiso d 1 H
H22 0.648(4) 0.144(3) 0.385(2) 0.075(11) Uiso d 1 H
H22A 0.657(4) 0.217(3) 0.464(2) 0.084(12) Uiso d 1 H
H23 0.424(4) 0.276(3) 0.4368(19) 0.067(11) Uiso d 1 H
H12 0.371(3) 0.885(3) 0.4037(18) 0.056(8) Uiso d 1 H
H12A 0.312(3) 0.836(3) 0.3212(19) 0.058(9) Uiso d 1 H
H17 -0.040(4) 0.616(3) 0.409(2) 0.069(10) Uiso d 1 H
H23A 0.431(5) 0.147(4) 0.451(3) 0.118(16) Uiso d 1 H
H23B 0.422(5) 0.187(5) 0.366(3) 0.13(2) Uiso d 1 H
H8 0.814(3) 0.978(3) 0.1727(18) 0.063(9) Uiso d 1 H

loop_
_atom_site_aniso_label
_atom_site_aniso_U_11
_atom_site_aniso_U_22
_atom_site_aniso_U_33
_atom_site_aniso_U_12
_atom_site_aniso_U_13
_atom_site_aniso_U_23
O1 0.0350(8) 0.0320(8) 0.0554(10) 0.0015(7) 0.0068(8) 0.0077(7)
O2 0.0478(10) 0.0550(10) 0.0421(10) 0.0087(9) 0.0058(9) 0.0113(8)
O3 0.0506(11) 0.0506(11) 0.0794(14) 0.0169(10) 0.0128(11) 0.0168(11)
O4 0.0421(9) 0.0369(9) 0.0720(13) -0.0019(9) -0.0010(10) 0.0135(9)
N1 0.0383(11) 0.0440(11) 0.0461(12) 0.0026(10) 0.0055(9) -0.0022(9)
N2 0.0371(11) 0.0505(12) 0.0472(12) -0.0093(10) 0.0080(10) 0.0113(10)
C1 0.0332(11) 0.0369(11) 0.0391(12) -0.0003(10) -0.0002(10) -0.0023(10)
C2 0.0292(10) 0.0341(10) 0.0387(12) -0.0024(10) 0.0003(9) 0.0008(9)
C3 0.0279(10) 0.0360(11) 0.0355(11) -0.0053(9) -0.0017(9) 0.0023(9)
C4 0.0329(11) 0.0321(10) 0.0389(12) -0.0066(9) -0.0046(9) 0.0040(9)
C5 0.0362(11) 0.0318(11) 0.0450(13) -0.0065(10) -0.0041(10) 0.0039(10)
C6 0.0421(13) 0.0340(12) 0.0568(16) -0.0008(11) -0.0051(12) 0.0095(11)
C7 0.0545(15) 0.0359(12) 0.0643(18) -0.0083(13) -0.0085(15) 0.0165(12)
C8 0.0496(15) 0.0446(14) 0.0585(16) -0.0148(13) -0.0025(14) 0.0183(12)
C9 0.0384(12) 0.0419(12) 0.0435(13) -0.0100(11) -0.0018(11) 0.0085(10)
C10 0.0343(11) 0.0453(12) 0.0343(12) -0.0069(11) 0.0021(10) 0.0019(10)
C11 0.0346(12) 0.0558(15) 0.0422(14) 0.0001(12) 0.0061(11) -0.0010(12)
C12 0.0351(12) 0.0383(12) 0.0614(17) 0.0041(12) 0.0017(13) 0.0055(12)
C13 0.0356(12) 0.0358(11) 0.0484(13) 0.0036(11) 0.0057(11) -0.0047(10)
C14 0.0421(14) 0.0622(17) 0.0541(16) 0.0026(14) 0.0024(13) 0.0080(14)
C15 0.0627(19) 0.070(2) 0.069(2) 0.0074(18) 0.0183(18) 0.0152(17)
C16 0.0587(19) 0.0533(17) 0.079(2) -0.0052(16) 0.0271(18) 0.0014(16)
C17 0.0409(15) 0.0560(16) 0.075(2) -0.0096(14) 0.0102(15) -0.0176(16)
C18 0.0393(13) 0.0485(14) 0.0537(16) 0.0006(13) -0.0008(12) -0.0098(13)
C19 0.0379(12) 0.0392(12) 0.0424(13) 0.0074(12) 0.0065(11) 0.0095(11)
C20 0.067(2) 0.0644(19) 0.0416(16) 0.0009(18) 0.0109(15) 0.0086(14)
C21 0.0412(13) 0.0368(11) 0.0459(14) 0.0030(11) 0.0030(11) -0.0015(10)
C22 0.0560(17) 0.0377(14) 0.077(2) -0.0051(13) 0.0028(17) 0.0161(14)
C23 0.0543(18) 0.0556(19) 0.099(3) -0.0072(17) 0.005(2) 0.023(2)

loop_
_atom_type_symbol
_atom_type_description
_atom_type_scat_dispersion_real
_atom_type_scat_dispersion_imag
_atom_type_scat_source
C C 0.0033 0.0016 'International Tables Vol C Tables 4.2.6.8 and 6.1.1.4'
H H 0.0000 0.0000 'International Tables Vol C Tables 4.2.6.8 and 6.1.1.4'
N N 0.0061 0.0033 'International Tables Vol C Tables 4.2.6.8 and 6.1.1.4'
O O 0.0106 0.0060 'International Tables Vol C Tables 4.2.6.8 and 6.1.1.4'

loop_
_geom_angle_atom_site_label_1
_geom_angle_atom_site_label_2
_geom_angle_atom_site_label_3
_geom_angle
C5 O1 C12 117.22(18)
C20 O2 C19 112.0(2)
C21 O4 C22 117.5(2)
C11 N1 C1 118.3(2)
C10 N2 C9 108.9(2)
C10 N2 H2 120(2)
C9 N2 H2 130(2)
N1 C1 C2 125.0(2)
N1 C1 C21 111.9(2)
C2 C1 C21 123.1(2)
C1 C2 C3 116.6(2)
C1 C2 C19 120.5(2)
C3 C2 C19 122.2(2)
C2 C3 C10 116.9(2)
C2 C3 C4 137.0(2)
C10 C3 C4 105.90(19)
C5 C4 C9 117.7(2)
C5 C4 C3 135.9(2)
C9 C4 C3 105.9(2)
O1 C5 C6 123.2(2)
O1 C5 C4 117.52(19)
C6 C5 C4 119.2(2)
C5 C6 C7 120.3(3)
C5 C6 H6 119.2(18)
C7 C6 H6 120.5(17)
C8 C7 C6 122.5(2)
C8 C7 H7 119.2(19)
C6 C7 H7 118.3(19)
C7 C8 C9 117.1(3)
C7 C8 H8 121.3(18)
C9 C8 H8 121.6(18)
N2 C9 C8 127.4(2)
N2 C9 C4 109.6(2)
C8 C9 C4 122.9(3)
N2 C10 C11 128.6(2)
N2 C10 C3 109.6(2)
C11 C10 C3 121.8(2)
N1 C11 C10 120.8(2)
N1 C11 H11 113.8(17)
C10 C11 H11 125.3(17)
O1 C12 C13 108.5(2)
O1 C12 H12 109.5(17)
C13 C12 H12 111.4(17)
O1 C12 H12A 106.9(18)
C13 C12 H12A 111.2(18)
H12 C12 H12A 109(2)
C18 C13 C14 119.1(3)
C18 C13 C12 120.7(3)
C14 C13 C12 120.1(2)
C13 C14 C15 120.7(3)
C13 C14 H14 120.0(19)
C15 C14 H14 119.3(19)
C16 C15 C14 119.1(3)
C16 C15 H15 123(2)
C14 C15 H15 118(2)
C17 C16 C15 120.7(3)
C17 C16 H16 124(2)
C15 C16 H16 116(2)
C16 C17 C18 119.9(3)
C16 C17 H17 121(2)
C18 C17 H17 119(2)
C17 C18 C13 120.5(3)
C17 C18 H18 121(2)
C13 C18 H18 119(2)
O2 C19 C2 107.31(19)
O2 C19 H19 108.4(14)
C2 C19 H19 112.5(14)
O2 C19 H19A 110.7(15)
C2 C19 H19A 110.9(15)
H19 C19 H19A 107(2)
O2 C20 H20A 108(2)
O2 C20 H20 108(2)
H20A C20 H20 113(3)
O2 C20 H20B 108(2)
H20A C20 H20B 108(3)
H20 C20 H20B 111(3)
O3 C21 O4 123.6(2)
O3 C21 C1 124.5(2)
O4 C21 C1 111.8(2)
O4 C22 C23 106.9(3)
O4 C22 H22 108(2)
C23 C22 H22 113(2)
O4 C22 H22A 106(2)
C23 C22 H22A 116(2)
H22 C22 H22A 106(3)
C22 C23 H23 112(2)
C22 C23 H23A 109(3)
H23 C23 H23A 106(3)
C22 C23 H23B 110(3)
H23 C23 H23B 115(4)
H23A C23 H23B 105(4)

loop_
_geom_bond_atom_site_label_1
_geom_bond_atom_site_label_2
_geom_bond_distance
O1 C5 1.366(3)
O1 C12 1.434(3)
O2 C20 1.415(3)
O2 C19 1.425(3)
O3 C21 1.213(3)
O4 C21 1.327(3)
O4 C22 1.455(3)
N1 C11 1.328(3)
N1 C1 1.353(3)
N2 C10 1.374(3)
N2 C9 1.372(3)
N2 H2 0.91(4)
C1 C2 1.396(3)
C1 C21 1.499(3)
C2 C3 1.406(3)
C2 C19 1.512(3)
C3 C10 1.417(3)
C3 C4 1.458(3)
C4 C5 1.409(3)
C4 C9 1.417(3)
C5 C6 1.397(3)
C6 C7 1.400(4)
C6 H6 1.01(3)
C7 C8 1.360(4)
C7 H7 0.97(3)
C8 C9 1.403(4)
C8 H8 0.99(3)
C10 C11 1.381(4)
C11 H11 1.00(3)
C12 C13 1.495(4)
C12 H12 1.04(3)
C12 H12A 0.97(3)
C13 C18 1.383(4)
C13 C14 1.381(4)
C14 C15 1.390(4)
C14 H14 1.03(3)
C15 C16 1.382(5)
C15 H15 1.05(4)
C16 C17 1.371(5)
C16 H16 1.03(4)
C17 C18 1.381(4)
C17 H17 0.99(4)
C18 H18 0.88(3)
C19 H19 1.06(3)
C19 H19A 1.06(3)
C20 H20A 1.04(4)
C20 H20 1.09(5)
C20 H20B 1.05(4)
C22 C23 1.488(5)
C22 H22 0.99(4)
C22 H22A 1.01(4)
C23 H23 0.92(4)
C23 H23A 0.98(5)
C23 H23B 0.97(6)

loop_
_cod_related_entry_id
_cod_related_entry_database
_cod_related_entry_code
1 ChemSpider 110273
